data_9017909
loop_
_publ_author_name
'Ventruti, G.'
'Ventura, G. D.'
'Orlando, R.'
'Scordari, F.'

_publ_section_title
;
 Structure refinement, hydrogen-bond system and vibrational spectroscopy of
 hohmannite, Fe3+2[O(SO4)2]*8H2O
;
_journal_name_full 'Mineralogical Magazine'
_journal_page_first 11
_journal_page_last 24
_journal_volume 79
_journal_year 2015
_chemical_compound_source 'Sierra Gorda, Chile'
_chemical_formula_sum 'Fe2 H16 O17 S2'
_chemical_name_mineral Hohmannite
_space_group_IT_number 2
_space_group_name_Hall '-P 1'
_space_group_name_H-M_alt 'P -1'
_symmetry_space_group_name_H-M 'P -1'
_cell_angle_alpha 90.547
_cell_angle_beta 90.612
_cell_angle_gamma 107.375
_cell_length_a 9.1428
_cell_length_b 10.9346
_cell_length_c 7.2168
_cell_formula_units_Z 2
_cell_volume 688.463
_database_code_amcsd 0021030
_exptl_crystal_density_diffrn 2.238
_cod_data_source_file inputs/fixed/split/18631.cif
_cod_data_source_block 18631
_cod_original_formula_sum 'Fe2 S2 O17 H16'
_cod_database_code 9017909

loop_
_space_group_symop_operation_xyz
x,y,z
-x,-y,-z

loop_
_atom_site_aniso_label
_atom_site_aniso_U_11
_atom_site_aniso_U_22
_atom_site_aniso_U_33
_atom_site_aniso_U_12
_atom_site_aniso_U_13
_atom_site_aniso_U_23
Fe1 0.01412 0.01191 0.01111 0.00003 -0.00076 -0.00013
Fe2 0.01654 0.01175 0.01194 -0.00124 0.00023 0.00038
S3 0.01514 0.01352 0.01436 -0.00182 -0.00134 -0.00162
S4 0.01497 0.01293 0.01162 0.00330 -0.00028 0.00035
O5 0.02500 0.02850 0.01440 -0.00750 -0.00300 0.00030
O6 0.01720 0.02690 0.03570 -0.00140 -0.00540 -0.00060
O7 0.02360 0.01550 0.01950 -0.00560 -0.00180 0.00070
O8 0.03810 0.01970 0.02540 0.00770 0.00540 -0.00270
O9 0.02560 0.02020 0.02010 -0.00390 -0.00510 0.00810
O10 0.02500 0.02120 0.01570 -0.00600 -0.00530 0.00160
O11 0.03480 0.03810 0.02830 0.02550 0.00040 -0.00170
O12 0.02140 0.02540 0.01310 0.00810 -0.00120 -0.00420
O13 0.01620 0.01170 0.01170 -0.00150 -0.00080 0.00100
O14 0.04850 0.03870 0.06400 0.01450 0.01930 0.00030
O15 0.03700 0.02020 0.01700 -0.01290 -0.00090 0.00220
O16 0.03610 0.02350 0.02950 0.01290 0.01100 0.00520
O17 0.05380 0.04250 0.04480 0.02780 0.01210 0.01450
O18 0.02170 0.03040 0.03300 0.00910 -0.00090 -0.00860
O19 0.02760 0.02760 0.05920 0.00610 0.00770 -0.00450
O20 0.02080 0.03240 0.02830 0.00450 0.00010 -0.01020
O21 0.04210 0.06520 0.08780 0.00810 -0.01640 0.00130

loop_
_atom_site_label
_atom_site_fract_x
_atom_site_fract_y
_atom_site_fract_z
_atom_site_U_iso_or_equiv
Fe1 0.40222 0.45707 0.33834 0.01320
Fe2 0.66913 0.76067 0.30451 0.01460
S3 0.14032 0.17441 0.30892 0.01570
S4 0.59142 0.35448 0.01969 0.01340
O5 0.16357 0.16955 0.51212 0.02610
O6 0.97969 0.15706 0.26860 0.02840
O7 0.23354 0.30203 0.24307 0.02210
O8 0.19269 0.07563 0.21660 0.02790
O9 0.35349 0.52742 0.08989 0.02430
O10 0.55299 0.72765 0.06396 0.02350
O11 0.70509 0.28674 0.02940 0.03060
O12 0.56049 0.38986 0.21013 0.01970
O13 0.55748 0.61234 0.42567 0.01440
O14 0.74180 0.24310 0.44710 0.04990
O15 0.77807 0.92986 0.16374 0.02940
O16 0.53901 0.86434 0.40680 0.02870
O17 0.48820 0.03980 0.18970 0.04390
O18 0.22425 0.51219 0.44410 0.02810
O19 0.11240 0.80474 0.21760 0.03860
O20 0.81760 0.67875 0.17590 0.02800
O21 0.98300 0.47600 0.20610 0.06690
H22 0.79500 0.22900 0.53800 0.06000
H23 0.78800 0.22200 0.35700 0.06000
H24 0.79100 0.92300 0.05200 0.04000
H25 0.84200 0.98600 0.20200 0.04000
H26 0.51900 0.91700 0.33700 0.03000
H27 0.46000 0.83800 0.45900 0.03000
H28 0.41800 0.06700 0.20800 0.05000
H29 0.51600 0.05400 0.09900 0.05000
H30 0.15200 0.50300 0.37200 0.03000
H31 0.23900 0.57900 0.49100 0.03000
H32 0.16600 0.78200 0.14400 0.05000
H33 0.12400 0.87600 0.21300 0.05000
H34 0.90400 0.70800 0.18800 0.03000
H35 0.79700 0.65700 0.07600 0.03000
H36 0.96000 0.42900 0.10800 0.08000
H37 0.90400 0.49400 0.24200 0.08000

loop_
_cod_related_entry_id
_cod_related_entry_database
_cod_related_entry_code
1 AMCSD 0021030
